data_2214742
loop_
_publ_author_name
'Na-Na Tian'
'Sai Bi'
'Lei-Lei Xu'
'Jun Wan'

_publ_section_title
;
 3-(1<i>H</i>-Benzotriazol-1-yl)-1-(4-bromophenyl)propan-1-one
;
_journal_coeditor_code HK2298
_journal_issue 8
_journal_name_full 'Acta Crystallographica Section E'
_journal_page_first o3602
_journal_page_last o3602
_journal_paper_doi 10.1107/S1600536807035441
_journal_volume 63
_journal_year 2007
_chemical_formula_iupac 'C15 H12 Br N3 O'
_chemical_formula_moiety 'C15 H12 Br N3 O'
_chemical_formula_sum 'C15 H12 Br N3 O'
_chemical_formula_weight 330.18
_chemical_name_systematic
;
3-(1H-Benzotriazol-1-yl)-1-(4-bromophenyl)propan-1-one
;
_space_group_IT_number 2
_symmetry_cell_setting triclinic
_symmetry_space_group_name_Hall '-P 1'
_symmetry_space_group_name_H-M 'P -1'
_atom_sites_solution_hydrogens geom
_atom_sites_solution_primary direct
_atom_sites_solution_secondary difmap
_audit_creation_method SHELXL-97
_cell_angle_alpha 101.671(2)
_cell_angle_beta 101.1970(10)
_cell_angle_gamma 105.443(2)
_cell_formula_units_Z 2
_cell_length_a 7.2310(8)
_cell_length_b 8.1517(9)
_cell_length_c 12.5240(14)
_cell_measurement_reflns_used 2068
_cell_measurement_temperature 298(2)
_cell_measurement_theta_max 26.00
_cell_measurement_theta_min 3.03
_cell_volume 672.37(13)
_computing_cell_refinement 'SAINT (Siemens, 1996)'
_computing_data_collection 'SMART (Siemens, 1996)'
_computing_data_reduction SAINT
_computing_molecular_graphics 'SHELXTL (Sheldrick, 1997)'
_computing_publication_material
;
SHELXTL, PARST (Nardelli, 1995) and PLATON (Spek, 2003)
;
_computing_structure_refinement 'SHELXL97 (Sheldrick, 1997)'
_computing_structure_solution 'SHELXS97 (Sheldrick, 1997)'
_diffrn_ambient_temperature 298(2)
_diffrn_detector_area_resol_mean 8.33
_diffrn_measured_fraction_theta_full 0.973
_diffrn_measured_fraction_theta_max 0.973
_diffrn_measurement_device_type
;
Siemens SMART 1000 CCD area-detector diffractometer
;
_diffrn_measurement_method '\w scans'
_diffrn_radiation_monochromator graphite
_diffrn_radiation_source 'fine-focus sealed tube'
_diffrn_radiation_type MoK\a
_diffrn_radiation_wavelength 0.71073
_diffrn_reflns_av_R_equivalents 0.0107
_diffrn_reflns_av_sigmaI/netI 0.0192
_diffrn_reflns_limit_h_max 8
_diffrn_reflns_limit_h_min -8
_diffrn_reflns_limit_k_max 10
_diffrn_reflns_limit_k_min -9
_diffrn_reflns_limit_l_max 11
_diffrn_reflns_limit_l_min -15
_diffrn_reflns_number 3771
_diffrn_reflns_theta_full 26.01
_diffrn_reflns_theta_max 26.01
_diffrn_reflns_theta_min 1.72
_diffrn_standards_number 0
_exptl_absorpt_coefficient_mu 3.055
_exptl_absorpt_correction_T_max 0.559
_exptl_absorpt_correction_T_min 0.443
_exptl_absorpt_correction_type multi-scan
_exptl_absorpt_process_details '(SADABS; Sheldrick, 1996)'
_exptl_crystal_colour colourless
_exptl_crystal_density_diffrn 1.631
_exptl_crystal_density_method 'not measured'
_exptl_crystal_description block
_exptl_crystal_F_000 332
_exptl_crystal_size_max 0.29
_exptl_crystal_size_mid 0.22
_exptl_crystal_size_min 0.19
_refine_diff_density_max 0.265
_refine_diff_density_min -0.294
_refine_ls_extinction_method none
_refine_ls_goodness_of_fit_ref 1.063
_refine_ls_hydrogen_treatment constr
_refine_ls_matrix_type full
_refine_ls_number_parameters 193
_refine_ls_number_reflns 2563
_refine_ls_number_restraints 0
_refine_ls_restrained_S_all 1.063
_refine_ls_R_factor_all 0.0334
_refine_ls_R_factor_gt 0.0277
_refine_ls_shift/su_max 0.000
_refine_ls_shift/su_mean 0.000
_refine_ls_structure_factor_coef Fsqd
_refine_ls_weighting_details 'calc w=1/[\s^2^(Fo^2^)+(0.0420P)^2^+0.1157P] where P=(Fo^2^+2Fc^2^)/3'
_refine_ls_weighting_scheme calc
_refine_ls_wR_factor_gt 0.0703
_refine_ls_wR_factor_ref 0.0731
_reflns_number_gt 2232
_reflns_number_total 2563
_reflns_threshold_expression I>2\s(I)
_cod_data_source_file hk2298.cif
_cod_data_source_block I
_cod_database_code 2214742
_cod_database_fobs_code 2214742

loop_
_symmetry_equiv_pos_as_xyz
'x, y, z'
'-x, -y, -z'

loop_
_atom_site_type_symbol
_atom_site_label
_atom_site_fract_x
_atom_site_fract_y
_atom_site_fract_z
_atom_site_U_iso_or_equiv
_atom_site_adp_type
_atom_site_calc_flag
_atom_site_refinement_flags
_atom_site_occupancy
Br Br1 0.28029(3) -0.23329(3) -0.11369(2) 0.05799(11) Uani d . 1
O O2 0.3769(3) -0.6149(2) 0.32203(14) 0.0613(4) Uani d . 1
N N1 0.0217(3) -0.9405(2) 0.32633(15) 0.0457(4) Uani d . 1
N N2 -0.1692(3) -1.0275(3) 0.26609(17) 0.0558(5) Uani d . 1
N N3 -0.2874(3) -0.9779(3) 0.32235(18) 0.0589(5) Uani d . 1
C C1 0.2135(3) -0.6601(3) 0.0221(2) 0.0503(5) Uani d . 1
H H1A 0.1607 -0.7824 -0.0050 0.073(8) Uiso d R 1
C C2 0.2099(3) -0.5576(3) -0.05288(19) 0.0514(5) Uani d . 1
H H2A 0.1554 -0.6106 -0.1299 0.077(9) Uiso d R 1
C C3 0.2880(3) -0.3772(3) -0.01208(18) 0.0430(5) Uani d . 1
C C4 0.3753(3) -0.2969(3) 0.10188(19) 0.0471(5) Uani d . 1
H H4A 0.4315 -0.1748 0.1282 0.055(7) Uiso d R 1
C C5 0.3773(3) -0.4006(3) 0.17583(19) 0.0448(5) Uani d . 1
H H5A 0.4350 -0.3473 0.2525 0.056(7) Uiso d R 1
C C6 0.2948(3) -0.5835(3) 0.13774(18) 0.0411(5) Uani d . 1
C C7 0.2992(3) -0.6880(3) 0.22262(19) 0.0446(5) Uani d . 1
C C8 0.2046(4) -0.8864(3) 0.1827(2) 0.0505(5) Uani d . 1
H H8A 0.2851 -0.9369 0.1410 0.057(7) Uiso d R 1
H H8B 0.0746 -0.9146 0.1316 0.059(7) Uiso d R 1
C C9 0.1821(4) -0.9721(3) 0.2790(2) 0.0524(5) Uani d . 1
H H9A 0.1653 -1.0996 0.2524 0.067(8) Uiso d R 1
H H9B 0.3119 -0.9249 0.3407 0.052(7) Uiso d R 1
C C10 0.0277(3) -0.8309(3) 0.42539(18) 0.0423(5) Uani d . 1
C C11 -0.1714(3) -0.8559(3) 0.42249(19) 0.0482(5) Uani d . 1
C C12 -0.2241(4) -0.7626(4) 0.5121(2) 0.0611(6) Uani d . 1
H H12A -0.3564 -0.7784 0.5115 0.061(7) Uiso d R 1
C C13 -0.0732(4) -0.6475(4) 0.6006(2) 0.0613(6) Uani d . 1
H H13A -0.1040 -0.5826 0.6608 0.073(8) Uiso d R 1
C C14 0.1265(4) -0.6244(3) 0.6022(2) 0.0581(6) Uani d . 1
H H14A 0.2248 -0.5461 0.6646 0.070(8) Uiso d R 1
C C15 0.1821(3) -0.7127(3) 0.51643(19) 0.0507(5) Uani d . 1
H H15A 0.3150 -0.6956 0.5179 0.063(7) Uiso d R 1

loop_
_atom_site_aniso_label
_atom_site_aniso_U_11
_atom_site_aniso_U_22
_atom_site_aniso_U_33
_atom_site_aniso_U_12
_atom_site_aniso_U_13
_atom_site_aniso_U_23
Br1 0.05417(16) 0.06219(18) 0.06435(18) 0.01952(12) 0.01661(12) 0.02925(12)
O2 0.0661(11) 0.0559(10) 0.0493(10) 0.0036(8) 0.0094(8) 0.0133(8)
N1 0.0457(10) 0.0418(9) 0.0487(10) 0.0109(8) 0.0123(8) 0.0144(8)
N2 0.0493(11) 0.0533(11) 0.0540(11) 0.0051(9) 0.0076(9) 0.0117(9)
N3 0.0442(11) 0.0648(13) 0.0596(13) 0.0081(10) 0.0077(10) 0.0173(10)
C1 0.0532(13) 0.0382(11) 0.0496(13) 0.0046(10) 0.0132(10) 0.0035(9)
C2 0.0534(13) 0.0493(13) 0.0418(12) 0.0064(10) 0.0098(10) 0.0067(10)
C3 0.0366(10) 0.0483(12) 0.0481(12) 0.0152(9) 0.0150(9) 0.0158(9)
C4 0.0458(12) 0.0379(11) 0.0543(13) 0.0114(9) 0.0133(10) 0.0072(9)
C5 0.0420(11) 0.0440(11) 0.0432(12) 0.0120(9) 0.0104(9) 0.0039(9)
C6 0.0349(10) 0.0437(11) 0.0455(12) 0.0129(9) 0.0151(9) 0.0088(9)
C7 0.0383(11) 0.0465(12) 0.0487(13) 0.0113(9) 0.0162(9) 0.0102(10)
C8 0.0562(14) 0.0446(12) 0.0559(13) 0.0191(11) 0.0224(11) 0.0131(10)
C9 0.0576(14) 0.0461(12) 0.0626(14) 0.0225(11) 0.0230(12) 0.0194(11)
C10 0.0434(11) 0.0423(11) 0.0452(12) 0.0134(9) 0.0118(9) 0.0205(9)
C11 0.0426(11) 0.0540(13) 0.0516(13) 0.0152(10) 0.0120(10) 0.0229(10)
C12 0.0511(14) 0.0776(17) 0.0674(16) 0.0289(13) 0.0230(12) 0.0287(14)
C13 0.0735(17) 0.0673(16) 0.0539(14) 0.0326(14) 0.0254(13) 0.0181(12)
C14 0.0617(15) 0.0608(15) 0.0455(13) 0.0138(12) 0.0087(11) 0.0133(11)
C15 0.0423(12) 0.0592(14) 0.0475(13) 0.0124(10) 0.0068(10) 0.0172(11)

loop_
_atom_type_symbol
_atom_type_description
_atom_type_scat_dispersion_real
_atom_type_scat_dispersion_imag
_atom_type_scat_source
C C 0.0033 0.0016 'International Tables Vol C Tables 4.2.6.8 and 6.1.1.4'
H H 0.0000 0.0000 'International Tables Vol C Tables 4.2.6.8 and 6.1.1.4'
N N 0.0061 0.0033 'International Tables Vol C Tables 4.2.6.8 and 6.1.1.4'
O O 0.0106 0.0060 'International Tables Vol C Tables 4.2.6.8 and 6.1.1.4'
Br Br -0.2901 2.4595 'International Tables Vol C Tables 4.2.6.8 and 6.1.1.4'

loop_
_geom_angle_atom_site_label_1
_geom_angle_atom_site_label_2
_geom_angle_atom_site_label_3
_geom_angle
N2 N1 C10 110.28(18)
N2 N1 C9 119.08(19)
C10 N1 C9 130.63(19)
N3 N2 N1 109.04(18)
N2 N3 C11 107.97(19)
C2 C1 C6 121.1(2)
C2 C1 H1A 119.5
C6 C1 H1A 119.5
C3 C2 C1 119.0(2)
C3 C2 H2A 120.9
C1 C2 H2A 120.1
C2 C3 C4 121.4(2)
C2 C3 Br1 119.67(17)
C4 C3 Br1 118.90(16)
C5 C4 C3 119.0(2)
C5 C4 H4A 120.4
C3 C4 H4A 120.7
C4 C5 C6 121.1(2)
C4 C5 H5A 119.3
C6 C5 H5A 119.6
C5 C6 C1 118.4(2)
C5 C6 C7 118.38(19)
C1 C6 C7 123.24(19)
O2 C7 C6 120.5(2)
O2 C7 C8 120.5(2)
C6 C7 C8 118.92(19)
C7 C8 C9 113.2(2)
C7 C8 H8A 109.1
C9 C8 H8A 108.7
C7 C8 H8B 109.1
C9 C8 H8B 108.9
H8A C8 H8B 107.7
N1 C9 C8 111.96(19)
N1 C9 H9A 112.6
C8 C9 H9A 109.3
N1 C9 H9B 109.6
C8 C9 H9B 109.6
H9A C9 H9B 103.3
N1 C10 C11 104.11(19)
N1 C10 C15 133.9(2)
C11 C10 C15 122.0(2)
N3 C11 C10 108.6(2)
N3 C11 C12 131.0(2)
C10 C11 C12 120.4(2)
C13 C12 C11 117.4(2)
C13 C12 H12A 121.2
C11 C12 H12A 121.4
C12 C13 C14 121.4(2)
C12 C13 H13A 119.2
C14 C13 H13A 119.4
C15 C14 C13 122.5(2)
C15 C14 H14A 118.7
C13 C14 H14A 118.7
C14 C15 C10 116.2(2)
C14 C15 H15A 121.9
C10 C15 H15A 121.9

loop_
_geom_bond_atom_site_label_1
_geom_bond_atom_site_label_2
_geom_bond_distance
Br1 C3 1.900(2)
O2 C7 1.213(3)
N1 N2 1.355(3)
N1 C10 1.360(3)
N1 C9 1.458(3)
N2 N3 1.301(3)
N3 C11 1.381(3)
C1 C2 1.379(3)
C1 C6 1.393(3)
C1 H1A 0.9296
C2 C3 1.373(3)
C2 H2A 0.9301
C3 C4 1.384(3)
C4 C5 1.375(3)
C4 H4A 0.9301
C5 C6 1.391(3)
C5 H5A 0.9298
C6 C7 1.491(3)
C7 C8 1.512(3)
C8 C9 1.524(3)
C8 H8A 0.9691
C8 H8B 0.9690
C9 H9A 0.9915
C9 H9B 1.0155
C10 C11 1.391(3)
C10 C15 1.401(3)
C11 C12 1.399(4)
C12 C13 1.365(4)
C12 H12A 0.9294
C13 C14 1.402(4)
C13 H13A 0.9298
C14 C15 1.357(3)
C14 H14A 0.9296
C15 H15A 0.9295

loop_
_geom_torsion_atom_site_label_1
_geom_torsion_atom_site_label_2
_geom_torsion_atom_site_label_3
_geom_torsion_atom_site_label_4
_geom_torsion
C10 N1 N2 N3 0.2(2)
C9 N1 N2 N3 -178.81(19)
N1 N2 N3 C11 -0.3(3)
C6 C1 C2 C3 0.0(4)
C1 C2 C3 C4 2.0(3)
C1 C2 C3 Br1 -178.90(17)
C2 C3 C4 C5 -2.2(3)
Br1 C3 C4 C5 178.65(16)
C3 C4 C5 C6 0.5(3)
C4 C5 C6 C1 1.4(3)
C4 C5 C6 C7 -179.08(19)
C2 C1 C6 C5 -1.6(3)
C2 C1 C6 C7 178.9(2)
C5 C6 C7 O2 -1.6(3)
C1 C6 C7 O2 177.9(2)
C5 C6 C7 C8 178.20(19)
C1 C6 C7 C8 -2.3(3)
O2 C7 C8 C9 11.6(3)
C6 C7 C8 C9 -168.27(19)
N2 N1 C9 C8 73.1(3)
C10 N1 C9 C8 -105.7(3)
C7 C8 C9 N1 74.2(3)
N2 N1 C10 C11 0.0(2)
C9 N1 C10 C11 178.9(2)
N2 N1 C10 C15 -179.5(2)
C9 N1 C10 C15 -0.6(4)
N2 N3 C11 C10 0.4(3)
N2 N3 C11 C12 179.9(3)
N1 C10 C11 N3 -0.2(2)
C15 C10 C11 N3 179.3(2)
N1 C10 C11 C12 -179.8(2)
C15 C10 C11 C12 -0.2(3)
N3 C11 C12 C13 -179.3(3)
C10 C11 C12 C13 0.2(4)
C11 C12 C13 C14 -0.3(4)
C12 C13 C14 C15 0.6(4)
C13 C14 C15 C10 -0.6(4)
N1 C10 C15 C14 179.8(2)
C11 C10 C15 C14 0.4(3)

loop_
_cod_related_entry_id
_cod_related_entry_database
_cod_related_entry_code
1 ChemSpider 21123851
